data_4318398
loop_
_publ_author_name
'William J. Hunks'
'Michael C. Jennings'
'Richard J. Puddephatt'

_publ_section_title
;
 Supramolecular Gold(I) Thiobarbiturate Chemistry: Combining Aurophilicity
 and Hydrogen Bonding to Make Polymers, Sheets, and Networks
;
_journal_name_full 'Inorganic Chemistry'
_journal_page_first 4590
_journal_page_last 4598
_journal_paper_doi 10.1021/ic020178h
_journal_volume 41
_journal_year 2002
_chemical_formula_sum 'C41.5 H39 Au2 N2.5 O5 P2 S'
_chemical_formula_weight 1140.69
_chemical_name_systematic
;
  ?
;
_space_group_IT_number 2
_symmetry_cell_setting triclinic
_symmetry_space_group_name_Hall '-P 1'
_symmetry_space_group_name_H-M 'P -1'
_atom_sites_solution_hydrogens geom
_atom_sites_solution_primary Patterson
_atom_sites_solution_secondary difmap
_audit_creation_method SHELXL-97
_cell_angle_alpha 83.222(2)
_cell_angle_beta 79.145(2)
_cell_angle_gamma 85.193(2)
_cell_formula_units_Z 2
_cell_length_a 9.0232(3)
_cell_length_b 11.7995(9)
_cell_length_c 21.6567(9)
_cell_measurement_temperature 200(2)
_cell_volume 2244.2(2)
_computing_cell_refinement 'Nonius DENZO'
_computing_data_collection 'Nonius COLLECT'
_computing_data_reduction 'Nonius DENZO'
_computing_molecular_graphics 'Bruker SHELXTL'
_computing_publication_material 'Bruker SHELXTL'
_computing_structure_refinement 'SHELXL-97 (Sheldrick, 1997)'
_computing_structure_solution 'SHELXS-97 (Sheldrick, 1990)'
_diffrn_ambient_temperature 200(2)
_diffrn_measured_fraction_theta_full 0.976
_diffrn_measured_fraction_theta_max 0.976
_diffrn_measurement_device_type 'Nonius Kappa-CCD'
_diffrn_measurement_method 'phi/omega scans'
_diffrn_radiation_monochromator graphite
_diffrn_radiation_source 'fine-focus sealed tube'
_diffrn_radiation_type MoK\a
_diffrn_radiation_wavelength 0.71073
_diffrn_reflns_av_R_equivalents 0.059
_diffrn_reflns_av_sigmaI/netI 0.0915
_diffrn_reflns_limit_h_max 12
_diffrn_reflns_limit_h_min -12
_diffrn_reflns_limit_k_max 16
_diffrn_reflns_limit_k_min -16
_diffrn_reflns_limit_l_max 30
_diffrn_reflns_limit_l_min -30
_diffrn_reflns_number 26129
_diffrn_reflns_theta_full 30.04
_diffrn_reflns_theta_max 30.04
_diffrn_reflns_theta_min 2.65
_exptl_absorpt_coefficient_mu 6.690
_exptl_absorpt_correction_T_max 0.6517
_exptl_absorpt_correction_T_min 0.1611
_exptl_absorpt_correction_type integration
_exptl_crystal_colour colourless
_exptl_crystal_density_diffrn 1.688
_exptl_crystal_density_method 'not measured'
_exptl_crystal_description 'rectangular plate'
_exptl_crystal_F_000 1099
_exptl_crystal_size_max 0.43
_exptl_crystal_size_mid 0.24
_exptl_crystal_size_min 0.07
_refine_diff_density_max 5.265
_refine_diff_density_min -3.980
_refine_diff_density_rms 0.332
_refine_ls_extinction_method none
_refine_ls_goodness_of_fit_ref 0.997
_refine_ls_hydrogen_treatment mixed
_refine_ls_matrix_type full
_refine_ls_number_parameters 388
_refine_ls_number_reflns 12823
_refine_ls_number_restraints 34
_refine_ls_restrained_S_all 1.005
_refine_ls_R_factor_all 0.1042
_refine_ls_R_factor_gt 0.0697
_refine_ls_shift/su_max 3.754
_refine_ls_shift/su_mean 0.082
_refine_ls_structure_factor_coef Fsqd
_refine_ls_weighting_details 'calc w=1/[\s^2^(Fo^2^)+(0.1289P)^2^+0.0000P] where P=(Fo^2^+2Fc^2^)/3'
_refine_ls_weighting_scheme calc
_refine_ls_wR_factor_gt 0.1893
_refine_ls_wR_factor_ref 0.2050
_reflns_number_gt 8285
_reflns_number_total 12823
_reflns_threshold_expression >2sigma(I)
_cod_data_source_file ic020178h_4.cif
_cod_data_source_block complex3
_cod_depositor_comments
;
The following automatic conversions were performed:

'_symmetry_cell_setting' value 'Triclinic' changed to 'triclinic'
according to the built-in table from CIF Core dictionary named
'cif_core.dic' version 2.4.1 from 2010-06-29.

Automatic conversion script
Id: cif_fix_values 1646 2011-03-28 12:23:43Z adriana 
;
_cod_original_formula_sum 'C41.50 H39 Au2 N2.50 O5 P2 S'
_cod_database_code 4318398

loop_
_symmetry_equiv_pos_as_xyz
'x, y, z'
'-x, -y, -z'

loop_
_atom_site_label
_atom_site_type_symbol
_atom_site_fract_x
_atom_site_fract_y
_atom_site_fract_z
_atom_site_U_iso_or_equiv
_atom_site_adp_type
_atom_site_occupancy
_atom_site_symmetry_multiplicity
_atom_site_calc_flag
_atom_site_refinement_flags
_atom_site_disorder_assembly
_atom_site_disorder_group
Au1 Au -1.71247(4) 0.15947(3) 0.350765(16) 0.02470(11) Uani 1 1 d . . .
Au2 Au -1.61563(4) 0.36669(3) 0.267393(17) 0.02895(12) Uani 1 1 d . . .
P1 P -1.8063(2) 0.07700(19) 0.28002(11) 0.0245(5) Uani 1 1 d . . .
P2 P -1.5419(3) 0.30195(19) 0.17122(12) 0.0261(5) Uani 1 1 d . . .
C21 C -1.7733(9) 0.1536(8) 0.2004(4) 0.0259(18) Uani 1 1 d . . .
H21A H -1.8225 0.1149 0.1722 0.031 Uiso 1 1 calc R . .
H21B H -1.8198 0.2325 0.2020 0.031 Uiso 1 1 calc R . .
C22 C -1.6022(10) 0.1582(7) 0.1729(4) 0.0282(19) Uani 1 1 d . . .
H22A H -1.5818 0.1348 0.1296 0.034 Uiso 1 1 calc R . .
H22B H -1.5440 0.1040 0.1992 0.034 Uiso 1 1 calc R . .
S1 S -1.6935(3) 0.4449(2) 0.36223(12) 0.0374(6) Uani 1 1 d . . .
C2 C -1.6244(10) 0.3455(7) 0.4178(4) 0.0260(18) Uani 1 1 d . . .
N3 N -1.6253(8) 0.2338(6) 0.4172(3) 0.0212(14) Uani 1 1 d . . .
C4 C -1.5710(10) 0.1621(7) 0.4668(4) 0.0270(18) Uani 1 1 d . . .
C5 C -1.5183(12) 0.2100(7) 0.5128(4) 0.031(2) Uani 1 1 d . . .
H5A H -1.4834 0.1615 0.5461 0.038 Uiso 1 1 calc R . .
C6 C -1.5152(12) 0.3302(7) 0.5115(5) 0.033(2) Uani 1 1 d . . .
N7 N -1.5733(9) 0.3916(6) 0.4635(4) 0.0310(17) Uani 1 1 d . . .
H7A H -1.5781 0.4666 0.4621 0.037 Uiso 1 1 calc R . .
O8 O -1.5735(8) 0.0556(5) 0.4628(3) 0.0321(15) Uani 1 1 d . . .
O9 O -1.4694(9) 0.3792(5) 0.5516(3) 0.0453(19) Uani 1 1 d . . .
C1A C -2.0076(6) 0.0653(6) 0.2993(4) 0.031(2) Uani 1 1 d G . .
C1B C -2.0628(8) -0.0302(6) 0.3380(5) 0.103(7) Uani 1 1 d G . .
H1BA H -1.9945 -0.0887 0.3524 0.124 Uiso 1 1 calc R . .
C1C C -2.2178(9) -0.0402(7) 0.3556(5) 0.115(8) Uani 1 1 d G . .
H1CA H -2.2555 -0.1054 0.3820 0.138 Uiso 1 1 calc R . .
C1D C -2.3177(6) 0.0454(9) 0.3346(5) 0.070(4) Uani 1 1 d G . .
H1DA H -2.4237 0.0386 0.3466 0.084 Uiso 1 1 calc R . .
C1E C -2.2626(7) 0.1409(8) 0.2959(5) 0.102(7) Uani 1 1 d G . .
H1EA H -2.3308 0.1993 0.2816 0.123 Uiso 1 1 calc R . .
C1F C -2.1075(8) 0.1508(7) 0.2783(4) 0.079(5) Uani 1 1 d G . .
H1FA H -2.0698 0.2161 0.2519 0.095 Uiso 1 1 calc R . .
C1G C -1.7266(7) -0.0674(4) 0.2699(3) 0.0262(18) Uani 1 1 d G . .
C1H C -1.7324(8) -0.1171(5) 0.2154(3) 0.043(3) Uani 1 1 d G . .
H1HA H -1.7731 -0.0739 0.1819 0.052 Uiso 1 1 calc R . .
C1I C -1.6788(9) -0.2301(5) 0.2100(3) 0.044(3) Uani 1 1 d G . .
H1IA H -1.6827 -0.2641 0.1727 0.053 Uiso 1 1 calc R . .
C1J C -1.6193(9) -0.2933(4) 0.2590(3) 0.049(3) Uani 1 1 d G . .
H1JA H -1.5826 -0.3705 0.2552 0.059 Uiso 1 1 calc R . .
C1K C -1.6135(8) -0.2436(5) 0.3135(3) 0.046(3) Uani 1 1 d G . .
H1KA H -1.5729 -0.2868 0.3470 0.055 Uiso 1 1 calc R . .
C1L C -1.6672(8) -0.1307(5) 0.3190(2) 0.036(2) Uani 1 1 d G . .
H1LA H -1.6632 -0.0967 0.3562 0.043 Uiso 1 1 calc R . .
C2A C -1.3408(5) 0.2950(6) 0.1436(3) 0.035(2) Uani 1 1 d G . .
C2B C -1.2702(7) 0.2135(6) 0.1046(4) 0.054(3) Uani 1 1 d G . .
H2BA H -1.3276 0.1578 0.0934 0.065 Uiso 1 1 calc R . .
C2C C -1.1154(8) 0.2134(7) 0.0821(4) 0.073(5) Uani 1 1 d G . .
H2CA H -1.0671 0.1576 0.0554 0.087 Uiso 1 1 calc R . .
C2D C -1.0312(5) 0.2948(9) 0.0985(4) 0.071(5) Uani 1 1 d G . .
H2DA H -0.9254 0.2947 0.0831 0.085 Uiso 1 1 calc R . .
C2E C -1.1019(8) 0.3764(8) 0.1375(4) 0.083(5) Uani 1 1 d G . .
H2EA H -1.0444 0.4320 0.1488 0.100 Uiso 1 1 calc R . .
C2F C -1.2567(8) 0.3765(6) 0.1601(4) 0.064(4) Uani 1 1 d G . .
H2FA H -1.3050 0.4322 0.1867 0.077 Uiso 1 1 calc R . .
C2G C -1.6248(7) 0.3896(5) 0.1100(3) 0.0276(19) Uani 1 1 d G . .
C2H C -1.6056(7) 0.3553(5) 0.0496(3) 0.038(2) Uani 1 1 d G . .
H2HA H -1.5505 0.2853 0.0404 0.045 Uiso 1 1 calc R . .
C2I C -1.6670(8) 0.4235(7) 0.0026(2) 0.052(3) Uani 1 1 d G . .
H2IA H -1.6539 0.4000 -0.0386 0.062 Uiso 1 1 calc R . .
C2J C -1.7477(8) 0.5259(6) 0.0161(3) 0.052(3) Uani 1 1 d G . .
H2JA H -1.7897 0.5725 -0.0160 0.062 Uiso 1 1 calc R . .
C2K C -1.7669(8) 0.5602(5) 0.0765(4) 0.052(3) Uani 1 1 d G . .
H2KA H -1.8221 0.6302 0.0857 0.062 Uiso 1 1 calc R . .
C2L C -1.7055(7) 0.4920(5) 0.1234(3) 0.041(3) Uani 1 1 d G . .
H2LA H -1.7186 0.5155 0.1647 0.049 Uiso 1 1 calc R . .
O31 O -0.5048(14) 0.0662(11) 0.0330(6) 0.031(3) Uiso 0.50 1 d PD . .
C32 C -0.425(6) 0.021(6) -0.019(6) 0.37(7) Uiso 0.50 1 d PD . .
N33 N -0.260(4) 0.034(2) -0.0273(11) 0.150(15) Uiso 0.50 1 d PD . .
C34 C -0.255(3) 0.142(2) -0.0592(14) 0.018(6) Uiso 0.25 1 d PD . .
H34A H -0.3115 0.1464 -0.0938 0.027 Uiso 0.25 1 calc PR . .
H34B H -0.1491 0.1577 -0.0764 0.027 Uiso 0.25 1 calc PR . .
H34C H -0.2991 0.1982 -0.0301 0.027 Uiso 0.25 1 calc PR . .
C35 C -0.187(3) 0.005(2) 0.0215(11) 0.005(4) Uiso 0.25 1 d PD . .
H35A H -0.0782 0.0117 0.0068 0.008 Uiso 0.25 1 calc PR . .
H35B H -0.2058 -0.0742 0.0389 0.008 Uiso 0.25 1 calc PR . .
H35C H -0.2237 0.0560 0.0545 0.008 Uiso 0.25 1 calc PR . .
C36 C -0.1995(13) -0.0323(10) -0.0732(6) 0.007(2) Uiso 0.50 1 d PD . .
H36A H -0.2500 -0.0122 -0.1096 0.010 Uiso 0.50 1 calc PR . .
H36B H -0.2128 -0.1128 -0.0574 0.010 Uiso 0.50 1 calc PR . .
H36C H -0.0914 -0.0203 -0.0860 0.010 Uiso 0.50 1 calc PR . .
C51 C -0.883(3) 0.129(3) -0.1638(15) 0.181(12) Uiso 1 1 d D . .
H51A H -0.9289 0.0811 -0.1863 0.217 Uiso 1 1 calc R . .
C52 C -0.711(2) 0.129(2) -0.1649(11) 0.127(8) Uiso 1 1 d D . .
H52A H -0.6286 0.0781 -0.1796 0.152 Uiso 1 1 calc R . .
C53 C -0.721(4) 0.240(3) -0.134(2) 0.26(2) Uiso 1 1 d D . .
H53A H -0.6383 0.2752 -0.1241 0.312 Uiso 1 1 calc R . .
C54 C -0.847(5) 0.274(3) -0.125(2) 0.29(2) Uiso 1 1 d D . .
H54A H -0.8730 0.3514 -0.1171 0.354 Uiso 1 1 calc R . .
O55 O -0.956(3) 0.204(3) -0.1268(16) 0.294(14) Uiso 1 1 d D . .
C61 C -1.943(3) -0.161(2) 0.4931(15) 0.195(14) Uiso 1 1 d D . .
H61A H -1.9128 -0.0850 0.4799 0.234 Uiso 1 1 calc R . .
C62 C -1.907(3) -0.242(2) 0.5530(12) 0.152(9) Uiso 1 1 d D . .
H62A H -1.8862 -0.2268 0.5925 0.182 Uiso 1 1 calc R . .
C63 C -1.916(3) -0.351(2) 0.5255(14) 0.157(10) Uiso 1 1 d D . .
H63A H -1.8961 -0.4260 0.5443 0.188 Uiso 1 1 calc R . .
C64 C -1.954(4) -0.326(3) 0.4762(16) 0.199(14) Uiso 1 1 d D . .
H64A H -1.9340 -0.3777 0.4449 0.239 Uiso 1 1 calc R . .
O65 O -2.025(3) -0.223(3) 0.4651(13) 0.251(12) Uiso 1 1 d D . .
C71 C -0.074(5) 0.471(3) 0.291(3) 0.20(3) Uiso 0.50 1 d PD . .
H71A H -0.0367 0.3928 0.2922 0.246 Uiso 0.50 1 calc PR . .
C72 C -0.238(3) 0.520(3) 0.3208(16) 0.090(10) Uiso 0.50 1 d PD . .
H72A H -0.3356 0.4915 0.3261 0.108 Uiso 0.50 1 calc PR . .
C73 C -0.186(5) 0.629(3) 0.337(2) 0.134(17) Uiso 0.50 1 d PD . .
H73A H -0.2403 0.6799 0.3654 0.160 Uiso 0.50 1 calc PR . .
C74 C -0.064(6) 0.636(4) 0.308(3) 0.19(3) Uiso 0.50 1 d PD . .
H74A H -0.0054 0.6956 0.3151 0.230 Uiso 0.50 1 calc PR . .
O75 O -0.003(3) 0.563(3) 0.2658(15) 0.140(11) Uiso 0.50 1 d PD . .

loop_
_atom_site_aniso_label
_atom_site_aniso_U_11
_atom_site_aniso_U_22
_atom_site_aniso_U_33
_atom_site_aniso_U_23
_atom_site_aniso_U_13
_atom_site_aniso_U_12
Au1 0.02852(18) 0.01844(17) 0.0293(2) -0.00283(13) -0.00979(13) -0.00334(12)
Au2 0.0395(2) 0.01997(18) 0.0297(2) -0.00046(14) -0.01173(15) -0.00546(14)
P1 0.0236(10) 0.0203(10) 0.0305(12) -0.0011(9) -0.0076(9) -0.0034(8)
P2 0.0266(11) 0.0223(11) 0.0302(12) -0.0005(9) -0.0071(9) -0.0046(9)
C21 0.028(4) 0.027(4) 0.025(5) -0.003(4) -0.010(3) -0.002(3)
C22 0.031(5) 0.025(4) 0.028(5) -0.003(4) -0.003(4) -0.002(4)
S1 0.0642(17) 0.0182(10) 0.0337(13) -0.0044(9) -0.0213(12) 0.0050(11)
C2 0.039(5) 0.024(4) 0.016(4) -0.004(3) -0.008(4) -0.002(4)
N3 0.030(4) 0.016(3) 0.019(3) -0.001(3) -0.007(3) -0.004(3)
C4 0.036(5) 0.018(4) 0.028(5) -0.006(3) -0.007(4) -0.002(3)
C5 0.066(6) 0.014(4) 0.021(4) 0.007(3) -0.025(4) -0.007(4)
C6 0.055(6) 0.015(4) 0.035(5) 0.002(4) -0.023(5) -0.007(4)
N7 0.053(5) 0.015(3) 0.029(4) -0.003(3) -0.017(4) -0.003(3)
O8 0.053(4) 0.011(3) 0.036(4) -0.002(3) -0.016(3) -0.006(3)
O9 0.087(6) 0.019(3) 0.038(4) -0.002(3) -0.029(4) -0.007(3)
C1A 0.025(4) 0.028(5) 0.040(6) -0.003(4) -0.006(4) -0.008(4)
C1B 0.046(8) 0.040(8) 0.19(2) 0.021(10) 0.034(10) -0.007(6)
C1C 0.046(8) 0.087(13) 0.18(2) 0.037(13) 0.032(11) -0.012(8)
C1D 0.036(6) 0.084(11) 0.090(12) -0.035(9) 0.001(7) 0.001(7)
C1E 0.035(7) 0.139(16) 0.106(14) 0.074(12) -0.007(7) 0.013(8)
C1F 0.043(7) 0.096(12) 0.079(11) 0.056(9) -0.004(7) 0.005(7)
C1G 0.028(4) 0.022(4) 0.031(5) -0.001(4) -0.012(4) -0.006(3)
C1H 0.072(7) 0.024(5) 0.038(6) -0.005(4) -0.023(5) -0.003(5)
C1I 0.059(7) 0.029(5) 0.043(6) -0.001(5) -0.010(5) -0.001(5)
C1J 0.066(7) 0.028(5) 0.051(7) -0.008(5) 0.001(6) -0.006(5)
C1K 0.053(6) 0.023(5) 0.056(7) 0.005(5) -0.007(5) 0.008(4)
C1L 0.046(6) 0.019(4) 0.041(6) 0.000(4) -0.007(5) -0.001(4)
C2A 0.028(5) 0.034(5) 0.041(6) 0.010(4) -0.013(4) 0.001(4)
C2B 0.037(6) 0.047(7) 0.067(9) -0.001(6) 0.014(6) 0.001(5)
C2C 0.024(5) 0.065(9) 0.110(12) -0.004(8) 0.027(7) 0.014(6)
C2D 0.018(5) 0.124(13) 0.061(9) 0.015(8) -0.003(5) 0.007(7)
C2E 0.038(7) 0.148(16) 0.067(10) 0.039(10) -0.029(6) -0.052(8)
C2F 0.041(6) 0.089(11) 0.065(9) -0.006(8) -0.005(6) -0.036(7)
C2G 0.027(4) 0.026(4) 0.030(5) 0.006(4) -0.009(4) -0.006(3)
C2H 0.047(6) 0.038(6) 0.027(5) 0.003(4) -0.004(4) -0.013(5)
C2I 0.052(7) 0.072(9) 0.034(6) 0.009(6) -0.011(5) -0.026(6)
C2J 0.051(7) 0.060(8) 0.045(7) 0.020(6) -0.023(5) -0.013(6)
C2K 0.044(6) 0.040(6) 0.064(8) 0.024(6) -0.014(6) 0.005(5)
C2L 0.034(5) 0.035(5) 0.051(7) -0.011(5) 0.002(5) 0.000(4)

loop_
_atom_type_symbol
_atom_type_description
_atom_type_scat_dispersion_real
_atom_type_scat_dispersion_imag
_atom_type_scat_source
C C 0.0033 0.0016 'International Tables Vol C Tables 4.2.6.8 and 6.1.1.4'
H H 0.0000 0.0000 'International Tables Vol C Tables 4.2.6.8 and 6.1.1.4'
N N 0.0061 0.0033 'International Tables Vol C Tables 4.2.6.8 and 6.1.1.4'
O O 0.0106 0.0060 'International Tables Vol C Tables 4.2.6.8 and 6.1.1.4'
P P 0.1023 0.0942 'International Tables Vol C Tables 4.2.6.8 and 6.1.1.4'
S S 0.1246 0.1234 'International Tables Vol C Tables 4.2.6.8 and 6.1.1.4'
Au Au -2.0133 8.8022 'International Tables Vol C Tables 4.2.6.8 and 6.1.1.4'

loop_
_geom_angle_atom_site_label_1
_geom_angle_atom_site_label_2
_geom_angle_atom_site_label_3
_geom_angle
_geom_angle_site_symmetry_1
_geom_angle_site_symmetry_3
_geom_angle_publ_flag
N3 Au1 P1 179.19(19) . . ?
N3 Au1 Au2 83.84(19) . . ?
P1 Au1 Au2 96.94(6) . . ?
P2 Au2 S1 176.18(8) . . ?
P2 Au2 Au1 103.37(6) . . ?
S1 Au2 Au1 80.14(6) . . ?
C1A P1 C1G 105.3(3) . . ?
C1A P1 C21 104.8(4) . . ?
C1G P1 C21 105.0(4) . . ?
C1A P1 Au1 113.8(3) . . ?
C1G P1 Au1 113.4(2) . . ?
C21 P1 Au1 113.7(3) . . ?
C2A P2 C2G 106.3(3) . . ?
C2A P2 C22 106.6(4) . . ?
C2G P2 C22 106.4(4) . . ?
C2A P2 Au2 114.4(3) . . ?
C2G P2 Au2 112.4(2) . . ?
C22 P2 Au2 110.3(3) . . ?
C22 C21 P1 111.5(6) . . ?
C21 C22 P2 110.5(6) . . ?
C2 S1 Au2 104.3(3) . . ?
N3 C2 N7 121.8(8) . . ?
N3 C2 S1 123.4(6) . . ?
N7 C2 S1 114.7(6) . . ?
C2 N3 C4 117.7(7) . . ?
C2 N3 Au1 123.2(6) . . ?
C4 N3 Au1 119.0(5) . . ?
O8 C4 C5 125.8(9) . . ?
O8 C4 N3 114.3(8) . . ?
C5 C4 N3 119.9(7) . . ?
C4 C5 C6 121.3(8) . . ?
O9 C6 N7 120.7(8) . . ?
O9 C6 C5 124.6(9) . . ?
N7 C6 C5 114.6(8) . . ?
C2 N7 C6 124.6(8) . . ?
C1B C1A C1F 120.0 . . ?
C1B C1A P1 118.5(4) . . ?
C1F C1A P1 121.5(4) . . ?
C1C C1B C1A 120.0 . . ?
C1B C1C C1D 120.0 . . ?
C1C C1D C1E 120.0 . . ?
C1F C1E C1D 120.0 . . ?
C1E C1F C1A 120.0 . . ?
C1H C1G C1L 120.0 . . ?
C1H C1G P1 120.7(3) . . ?
C1L C1G P1 119.2(3) . . ?
C1G C1H C1I 120.0 . . ?
C1J C1I C1H 120.0 . . ?
C1I C1J C1K 120.0 . . ?
C1J C1K C1L 120.0 . . ?
C1K C1L C1G 120.0 . . ?
C2B C2A C2F 120.0 . . ?
C2B C2A P2 121.5(4) . . ?
C2F C2A P2 118.5(4) . . ?
C2C C2B C2A 120.0 . . ?
C2B C2C C2D 120.0 . . ?
C2E C2D C2C 120.0 . . ?
C2D C2E C2F 120.0 . . ?
C2E C2F C2A 120.0 . . ?
C2H C2G C2L 120.0 . . ?
C2H C2G P2 120.2(4) . . ?
C2L C2G P2 119.8(4) . . ?
C2G C2H C2I 120.0 . . ?
C2J C2I C2H 120.0 . . ?
C2K C2J C2I 120.0 . . ?
C2J C2K C2L 120.0 . . ?
C2K C2L C2G 120.0 . . ?
C32 O31 C32 69(3) . 2_455 ?
O31 C32 N33 113(6) . . ?
O31 C32 O31 111(3) . 2_455 ?
N33 C32 O31 128(3) . 2_455 ?
O31 C32 C32 55(3) . 2_455 ?
N33 C32 C32 152(10) . 2_455 ?
O31 C32 C32 56(3) 2_455 2_455 ?
C36 N33 C32 104(3) . . ?
C36 N33 C35 108(2) . . ?
C32 N33 C35 120(6) . . ?
C36 N33 C34 102(2) . . ?
C32 N33 C34 99(5) . . ?
C35 N33 C34 121(3) . . ?
O55 C51 C52 110(2) . . ?
C53 C52 C51 95.4(18) . . ?
C54 C53 C52 107(3) . . ?
C53 C54 O55 120(4) . . ?
C51 O55 C54 102(3) . . ?
O65 C61 C62 105(2) . . ?
C63 C62 C61 95.3(18) . . ?
C64 C63 C62 107(3) . . ?
C63 C64 O65 119(3) . . ?
C61 O65 C64 98(2) . . ?
O75 C71 C72 104(3) . . ?
O75 C71 C74 40.7(16) . . ?
C72 C71 C74 70.5(17) . . ?
C73 C72 C71 95(2) . . ?
C74 C73 C72 105(3) . . ?
C73 C74 O75 122(4) . . ?
C73 C74 C71 86(3) . . ?
O75 C74 C71 39.6(15) . . ?
C71 O75 C74 100(3) . . ?

loop_
_geom_bond_atom_site_label_1
_geom_bond_atom_site_label_2
_geom_bond_distance
_geom_bond_site_symmetry_2
_geom_bond_publ_flag
Au1 N3 2.072(7) . ?
Au1 P1 2.234(2) . ?
Au1 Au2 2.9536(5) . ?
Au2 P2 2.266(2) . ?
Au2 S1 2.315(3) . ?
P1 C1A 1.799(5) . ?
P1 C1G 1.814(5) . ?
P1 C21 1.834(9) . ?
P2 C2A 1.798(5) . ?
P2 C2G 1.819(5) . ?
P2 C22 1.819(9) . ?
C21 C22 1.549(12) . ?
S1 C2 1.743(9) . ?
C2 N3 1.321(10) . ?
C2 N7 1.352(11) . ?
N3 C4 1.423(11) . ?
C4 O8 1.272(9) . ?
C4 C5 1.377(12) . ?
C5 C6 1.418(11) . ?
C6 O9 1.246(11) . ?
C6 N7 1.358(12) . ?
C1A C1B 1.3900 . ?
C1A C1F 1.3900 . ?
C1B C1C 1.3900 . ?
C1C C1D 1.3900 . ?
C1D C1E 1.3900 . ?
C1E C1F 1.3900 . ?
C1G C1H 1.3900 . ?
C1G C1L 1.3900 . ?
C1H C1I 1.3900 . ?
C1I C1J 1.3900 . ?
C1J C1K 1.3900 . ?
C1K C1L 1.3900 . ?
C2A C2B 1.3900 . ?
C2A C2F 1.3900 . ?
C2B C2C 1.3900 . ?
C2C C2D 1.3900 . ?
C2D C2E 1.3900 . ?
C2E C2F 1.3900 . ?
C2G C2H 1.3900 . ?
C2G C2L 1.3900 . ?
C2H C2I 1.3900 . ?
C2I C2J 1.3900 . ?
C2J C2K 1.3900 . ?
C2K C2L 1.3900 . ?
O31 C32 1.36(5) . ?
O31 C32 1.34(5) 2_455 ?
C32 N33 1.48(5) . ?
C32 O31 1.34(5) 2_455 ?
C32 C32 1.53(9) 2_455 ?
N33 C36 1.345(18) . ?
N33 C35 1.346(18) . ?
N33 C34 1.374(19) . ?
C51 O55 1.32(3) . ?
C51 C52 1.55(3) . ?
C52 C53 1.53(3) . ?
C53 C54 1.17(3) . ?
C54 O55 1.35(3) . ?
C61 O65 1.35(3) . ?
C61 C62 1.59(3) . ?
C62 C63 1.49(3) . ?
C63 C64 1.18(3) . ?
C64 O65 1.34(3) . ?
C71 O75 1.32(3) . ?
C71 C72 1.59(3) . ?
C71 C74 2.05(4) . ?
C72 C73 1.50(3) . ?
C73 C74 1.16(3) . ?
C74 O75 1.35(3) . ?
